data_7203914
loop_
_publ_author_name
'Barrett, P. A.'
'Jones, R. H.'

_publ_section_title
;
 Evidence for ordering of cobalt ions in the microporous solid acid
 catalyst CoDAF-4 by single crystal X-ray diffraction and resonant
 X-ray powder diffraction
;
_journal_issue 3
_journal_name_full 'Physical Chemistry Chemical Physics'
_journal_page_first 407
_journal_paper_doi 10.1039/a907883e
_journal_volume 2
_journal_year 2000
_chemical_formula_sum 'C11.56 H26.43 Al7.35 Co1.65 N1.65 O37.05 P9'
_chemical_formula_weight 1355.67
_chemical_name_common Co-DAF4
_chemical_name_systematic
; 
 ? 
;
_space_group_IT_number 167
_symmetry_cell_setting hexagonal
_symmetry_space_group_name_Hall '-R 3 2"c'
_symmetry_space_group_name_H-M 'R -3 c :H'
_atom_sites_solution_hydrogens omitted
_atom_sites_solution_primary Inspection
_atom_sites_solution_secondary difmap
_audit_creation_method SHELXL
_cell_angle_alpha 90.00
_cell_angle_beta 90.00
_cell_angle_gamma 120.00
_cell_formula_units_Z 6
_cell_length_a 13.192(3)
_cell_length_b 13.192(3)
_cell_length_c 46.149(9)
_cell_measurement_reflns_used 0
_cell_measurement_temperature 150(2)
_cell_measurement_theta_max 0
_cell_measurement_theta_min 0
_cell_volume 6955(3)
_computing_data_reduction MADNESS
_computing_structure_refinement 'SHELXL-93 (Sheldrick, 1993)'
_computing_structure_solution Inspection
_diffrn_ambient_temperature 150(2)
_diffrn_measurement_device 'FAST area detector'
_diffrn_measurement_method MADNESS
_diffrn_radiation_monochromator graphite
_diffrn_radiation_source 'Rotating anode'
_diffrn_radiation_type MoK\a
_diffrn_radiation_wavelength 0.71069
_diffrn_reflns_av_R_equivalents 0.1075
_diffrn_reflns_av_sigmaI/netI 0.0832
_diffrn_reflns_limit_h_max 13
_diffrn_reflns_limit_h_min -15
_diffrn_reflns_limit_k_max 15
_diffrn_reflns_limit_k_min -11
_diffrn_reflns_limit_l_max 54
_diffrn_reflns_limit_l_min -49
_diffrn_reflns_number 9424
_diffrn_reflns_theta_max 25.06
_diffrn_reflns_theta_min 1.99
_diffrn_standards_decay_% 0.0
_diffrn_standards_interval_count 0
_diffrn_standards_interval_time 0
_diffrn_standards_number 0
_exptl_absorpt_coefficient_mu 1.154
_exptl_absorpt_correction_type none
_exptl_crystal_colour blue
_exptl_crystal_density_diffrn 1.942
_exptl_crystal_density_meas ?
_exptl_crystal_description 'irregular block'
_exptl_crystal_F_000 4073
_exptl_crystal_size_max 0.11
_exptl_crystal_size_mid 0.14
_exptl_crystal_size_min 0.07
_refine_diff_density_max 1.088
_refine_diff_density_min -0.419
_refine_diff_density_rms 0.170
_refine_ls_extinction_method none
_refine_ls_goodness_of_fit_all 0.880
_refine_ls_goodness_of_fit_obs 1.226
_refine_ls_matrix_type full
_refine_ls_number_parameters 116
_refine_ls_number_reflns 1312
_refine_ls_number_restraints 24
_refine_ls_restrained_S_all 0.966
_refine_ls_restrained_S_obs 1.211
_refine_ls_R_factor_all 0.1128
_refine_ls_R_factor_obs 0.0591
_refine_ls_shift/esd_max 0.002
_refine_ls_shift/esd_mean 0.000
_refine_ls_structure_factor_coef Fsqd
_refine_ls_weighting_details 'w=1/[\s^2^(Fo^2^)+(0.0857P)^2^+0.0000P] where P=(Fo^2^+2Fc^2^)/3'
_refine_ls_weighting_scheme calc
_refine_ls_wR_factor_all 0.1774
_refine_ls_wR_factor_obs 0.1453
_reflns_number_observed 606
_reflns_number_total 1318
_reflns_observed_criterion >2sigma(I)
_cod_data_source_file A907883e.txt
_cod_data_source_block 1
_cod_depositor_comments
;
The following automatic conversions were performed:

'_refine_ls_weighting_scheme' value 'calc
w=1/[\s^2^(Fo^2^)+(0.0857P)^2^+0.0000P] where P=(Fo^2^+2Fc^2^)/3' was
changed to 'calc'. New tag '_refine_ls_weighting_details' was
created. The value of the new tag was set to
'w=1/[\s^2^(Fo^2^)+(0.0857P)^2^+0.0000P] where P=(Fo^2^+2Fc^2^)/3'.

Automatic conversion script
Id: cif_fix_values 3143 2015-03-26 13:38:13Z robertas 
;
_cod_original_cell_volume 6954.8(26)
_cod_original_sg_symbol_H-M R-3c
_cod_database_code 7203914

loop_
_symmetry_equiv_pos_as_xyz
'x, y, z'
'-y, x-y, z'
'-x+y, -x, z'
'y, x, -z+1/2'
'x-y, -y, -z+1/2'
'-x, -x+y, -z+1/2'
'x+2/3, y+1/3, z+1/3'
'-y+2/3, x-y+1/3, z+1/3'
'-x+y+2/3, -x+1/3, z+1/3'
'y+2/3, x+1/3, -z+5/6'
'x-y+2/3, -y+1/3, -z+5/6'
'-x+2/3, -x+y+1/3, -z+5/6'
'x+1/3, y+2/3, z+2/3'
'-y+1/3, x-y+2/3, z+2/3'
'-x+y+1/3, -x+2/3, z+2/3'
'y+1/3, x+2/3, -z+7/6'
'x-y+1/3, -y+2/3, -z+7/6'
'-x+1/3, -x+y+2/3, -z+7/6'
'-x, -y, -z'
'y, -x+y, -z'
'x-y, x, -z'
'-y, -x, z-1/2'
'-x+y, y, z-1/2'
'x, x-y, z-1/2'
'-x+2/3, -y+1/3, -z+1/3'
'y+2/3, -x+y+1/3, -z+1/3'
'x-y+2/3, x+1/3, -z+1/3'
'-y+2/3, -x+1/3, z-1/6'
'-x+y+2/3, y+1/3, z-1/6'
'x+2/3, x-y+1/3, z-1/6'
'-x+1/3, -y+2/3, -z+2/3'
'y+1/3, -x+y+2/3, -z+2/3'
'x-y+1/3, x+2/3, -z+2/3'
'-y+1/3, -x+2/3, z+1/6'
'-x+y+1/3, y+2/3, z+1/6'
'x+1/3, x-y+2/3, z+1/6'

loop_
_atom_site_aniso_label
_atom_site_aniso_U_11
_atom_site_aniso_U_22
_atom_site_aniso_U_33
_atom_site_aniso_U_23
_atom_site_aniso_U_13
_atom_site_aniso_U_12
Al1 0.0241(10) 0.0327(11) 0.0233(11) -0.0027(7) 0.0020(7) 0.0150(8)
Co1 0.0241(10) 0.0327(11) 0.0233(11) -0.0027(7) 0.0020(7) 0.0150(8)
Al2 0.0210(11) 0.0218(14) 0.026(2) -0.0042(9) -0.0021(5) 0.0109(7)
Co2 0.0210(11) 0.0218(14) 0.026(2) -0.0042(9) -0.0021(5) 0.0109(7)
P1 0.0372(11) 0.0224(10) 0.0272(12) -0.0010(7) 0.0066(8) 0.0140(8)
P2 0.0220(13) 0.0224(10) 0.029(2) 0.0030(5) 0.0061(10) 0.0110(7)
O1 0.054(3) 0.058(3) 0.058(4) -0.014(3) 0.015(3) 0.021(3)
O2 0.047(3) 0.053(3) 0.054(4) -0.014(2) 0.012(2) 0.022(3)
O3 0.059(3) 0.030(3) 0.037(2) 0.006(2) -0.003(3) 0.007(2)
O4 0.039(3) 0.036(3) 0.075(3) -0.002(2) 0.006(3) 0.013(2)
O5 0.063(3) 0.049(3) 0.033(3) 0.000(2) 0.001(3) 0.029(3)
O6 0.039(3) 0.034(3) 0.070(3) -0.008(3) 0.013(3) 0.003(2)

loop_
_atom_site_label
_atom_site_type_symbol
_atom_site_fract_x
_atom_site_fract_y
_atom_site_fract_z
_atom_site_U_iso_or_equiv
_atom_site_thermal_displace_type
_atom_site_occupancy
_atom_site_calc_flag
_atom_site_refinement_flags
_atom_site_disorder_group
Al1 Al -0.00455(11) 0.23417(13) 0.03378(3) 0.0263(7) Uani 0.799(6) d P .
Co1 Co -0.00455(11) 0.23417(13) 0.03378(3) 0.0263(7) Uani 0.201(6) d P .
Al2 Al 0.2421(2) 0.0000 0.2500 0.0228(9) Uani 0.852(8) d SP .
Co2 Co 0.2421(2) 0.0000 0.2500 0.0228(9) Uani 0.148(7) d SP .
P1 P 0.24286(15) 0.00553(12) -0.03371(4) 0.0294(6) Uani 1 d . .
P2 P 0.0000 0.2403(2) 0.7500 0.0246(7) Uani 1 d S .
O1 O -0.0347(4) 0.3219(4) 0.05640(11) 0.059(2) Uani 1 d . .
O2 O 0.3198(4) -0.0221(4) -0.05265(9) 0.0526(15) Uani 1 d . .
O3 O 0.1351(4) -0.1232(4) 0.54207(8) 0.0490(12) Uani 1 d . .
O4 O 0.1153(4) -0.0856(4) -0.03751(10) 0.0526(14) Uani 1 d . .
O5 O 0.2832(4) 0.0077(4) -0.00276(11) 0.0479(13) Uani 1 d . .
O6 O -0.2116(4) 0.2268(4) 0.08720(9) 0.0543(13) Uani 1 d . .
C1 C 0.6106(29) 0.2070(6) 0.9801(8) 0.220(10) Uiso 0.41 d PD .
C2 C 0.7366(27) 0.2775(29) 0.9920(8) 0.220(10) Uiso 0.41 d PD .
C3 C 0.5554(58) 0.0829(8) 0.9903(11) 0.220(10) Uiso 0.14 d PD .
C4 C 0.5521(52) 0.2699(39) 1.0246(8) 0.220(10) Uiso 0.14 d P .
C11 C 0.2067(6) 0.6093(33) 1.0534(8) 0.220(10) Uiso 0.41 d PD .
C12 C 0.2766(33) 0.7359(31) 1.0413(8) 0.220(10) Uiso 0.41 d PD .
C13 C 0.0552(42) 0.1218(53) 0.9190(8) 0.220(10) Uiso 0.14 d P .
C14 C 0.2842(38) 0.7269(40) 1.0087(8) 0.220(10) Uiso 0.14 d PD .
O100 O 0.6667 0.3333 1.0203(11) 0.134(17) Uiso 0.26 d SP .
O200 O 0.0000 0.0000 0.9045(10) 0.105(13) Uiso 0.26 d SP .

loop_
_atom_type_symbol
_atom_type_description
_atom_type_scat_dispersion_real
_atom_type_scat_dispersion_imag
_atom_type_scat_source
C C 0.0033 0.0016 'International Tables Vol C Tables 4.2.6.8 and 6.1.1.4'
H H 0.0000 0.0000 'International Tables Vol C Tables 4.2.6.8 and 6.1.1.4'
O O 0.0106 0.0060 'International Tables Vol C Tables 4.2.6.8 and 6.1.1.4'
N N 0.0061 0.0033 'International Tables Vol C Tables 4.2.6.8 and 6.1.1.4'
Al Al 0.0645 0.0514 'International Tables Vol C Tables 4.2.6.8 and 6.1.1.4'
P P 0.1023 0.0942 'International Tables Vol C Tables 4.2.6.8 and 6.1.1.4'
Co Co 0.3494 0.9721 'International Tables Vol C Tables 4.2.6.8 and 6.1.1.4'

loop_
_geom_angle_atom_site_label_1
_geom_angle_atom_site_label_2
_geom_angle_atom_site_label_3
_geom_angle
_geom_angle_site_symmetry_1
_geom_angle_site_symmetry_3
_geom_angle_publ_flag
O1 Al1 O3 108.5(2) . 24 ?
O1 Al1 O4 109.9(2) . 19 ?
O3 Al1 O4 113.0(2) 24 19 ?
O1 Al1 O5 108.4(2) . 2 ?
O3 Al1 O5 109.6(2) 24 2 ?
O4 Al1 O5 107.4(2) 19 2 ?
O1 Co1 O3 108.5(2) . 24 ?
O1 Co1 O4 109.9(2) . 19 ?
O3 Co1 O4 113.0(2) 24 19 ?
O1 Co1 O5 108.4(2) . 2 ?
O3 Co1 O5 109.6(2) 24 2 ?
O4 Co1 O5 107.4(2) 19 2 ?
O6 Al2 O6 109.8(3) 34_545 27 ?
O6 Al2 O2 108.6(2) 34_545 9 ?
O6 Al2 O2 110.1(2) 27 9 ?
O6 Al2 O2 110.1(2) 34_545 16_544 ?
O6 Al2 O2 108.6(2) 27 16_544 ?
O2 Al2 O2 109.8(3) 9 16_544 ?
O6 Co2 O6 109.8(3) 34_545 27 ?
O6 Co2 O2 108.6(2) 34_545 9 ?
O6 Co2 O2 110.1(2) 27 9 ?
O6 Co2 O2 110.1(2) 34_545 16_544 ?
O6 Co2 O2 108.6(2) 27 16_544 ?
O2 Co2 O2 109.8(3) 9 16_544 ?
O3 P1 O4 108.2(3) 5 . ?
O3 P1 O2 109.7(3) 5 . ?
O4 P1 O2 110.8(3) . . ?
O3 P1 O5 110.8(2) 5 . ?
O4 P1 O5 111.3(3) . . ?
O2 P1 O5 106.0(3) . . ?
O6 P2 O6 110.0(4) 10_455 14 ?
O6 P2 O1 107.1(3) 10_455 14 ?
O6 P2 O1 110.4(2) 14 14 ?
O6 P2 O1 110.4(2) 10_455 10_455 ?
O6 P2 O1 107.1(3) 14 10_455 ?
O1 P2 O1 111.8(4) 14 10_455 ?
P2 O1 Al1 148.8(3) 9_454 . ?
P2 O1 Co1 148.8(3) 9_454 . ?
Al1 O1 Co1 0.00(15) . . ?
P1 O2 Co2 148.4(3) . 14_544 ?
P1 O2 Al2 148.4(3) . 14_544 ?
Co2 O2 Al2 0.00(11) 14_544 14_544 ?
P1 O3 Al1 148.2(3) 5 24_556 ?
P1 O3 Co1 148.2(3) 5 24_556 ?
Al1 O3 Co1 0.0(2) 24_556 24_556 ?
P1 O4 Co1 147.4(3) . 19 ?
P1 O4 Al1 147.4(3) . 19 ?
Co1 O4 Al1 0.0(2) 19 19 ?
P1 O5 Co1 141.5(3) . 3 ?
P1 O5 Al1 141.5(3) . 3 ?
Co1 O5 Al1 0.0(2) 3 3 ?
P2 O6 Al2 163.4(3) 9_454 26_455 ?
P2 O6 Co2 163.4(3) 9_454 26_455 ?
Al2 O6 Co2 0.00(11) 26_455 26_455 ?
C14 C1 C3 111.8(24) 19_667 . ?
C14 C1 C2 102.9(26) 19_667 3_665 ?
C3 C1 C2 109.4(9) . 3_665 ?
C14 C1 C2 4.8(26) 19_667 . ?
C3 C1 C2 109.4(10) . . ?
C2 C1 C2 107.7(9) 3_665 . ?
C14 C1 C11 118.2(30) 19_667 21_657 ?
C3 C1 C11 108.6(16) . 21_657 ?
C2 C1 C11 105.3(21) 3_665 21_657 ?
C2 C1 C11 116.2(18) . 21_657 ?
C14 C1 C14 95.9(47) 19_667 21_657 ?
C3 C1 C14 117.9(21) . 21_657 ?
C2 C1 C14 9.1(20) 3_665 21_657 ?
C2 C1 C14 100.7(23) . 21_657 ?
C11 C1 C14 104.1(26) 21_657 21_657 ?
C14 C1 C12 61.1(22) 19_667 19_667 ?
C3 C1 C12 122.0(14) . 19_667 ?
C2 C1 C12 128.5(11) 3_665 19_667 ?
C2 C1 C12 58.4(17) . 19_667 ?
C11 C1 C12 58.2(15) 21_657 19_667 ?
C14 C1 C12 120.0(16) 21_657 19_667 ?
C14 C1 C12 119.7(21) 19_667 21_657 ?
C3 C1 C12 127.8(14) . 21_657 ?
C2 C1 C12 52.8(15) 3_665 21_657 ?
C2 C1 C12 122.6(12) . 21_657 ?
C11 C1 C12 52.9(14) 21_657 21_657 ?
C14 C1 C12 51.2(14) 21_657 21_657 ?
C12 C1 C12 90.9(16) 19_667 21_657 ?
C14 C2 C4 93.1(100) 19_667 2_655 ?
C14 C2 C1 94.8(100) 19_667 2_655 ?
C4 C2 C1 108.5(9) 2_655 2_655 ?
C14 C2 C1 25.8(100) 19_667 . ?
C4 C2 C1 108.3(10) 2_655 . ?
C1 C2 C1 108.3(9) 2_655 . ?
C14 C2 C12 78.7(100) 19_667 19_667 ?
C4 C2 C12 171.6(24) 2_655 19_667 ?
C1 C2 C12 74.6(18) 2_655 19_667 ?
C1 C2 C12 63.3(20) . 19_667 ?
O100 C4 C2 86.2(28) . 3_665 ?
O100 C4 C14 78.8(34) . 21_657 ?
C2 C4 C14 9.4(21) 3_665 21_657 ?
C13 C11 C12 110.2(9) 34 2_665 ?
C13 C11 C12 110.0(11) 34 . ?
C12 C11 C12 107.3(9) 2_665 . ?
C13 C11 C1 173.2(22) 34 20_567 ?
C12 C11 C1 63.1(20) 2_665 20_567 ?
C12 C11 C1 74.1(18) . 20_567 ?
C13 C11 O200 58.4(26) 34 34 ?
C12 C11 O200 76.8(10) 2_665 34 ?
C12 C11 O200 76.5(10) . 34 ?
C1 C11 O200 118.8(17) 20_567 34 ?
C14 C12 C11 107.5(9) . 3_565 ?
C14 C12 C2 9.4(21) . 19_667 ?
C11 C12 C2 116.6(19) 3_565 19_667 ?
C14 C12 C11 107.4(10) . . ?
C11 C12 C11 108.1(9) 3_565 . ?
C2 C12 C11 105.2(20) 19_667 . ?
C14 C12 C1 49.7(16) . 19_667 ?
C11 C12 C1 58.7(16) 3_565 19_667 ?
C2 C12 C1 58.3(16) 19_667 19_667 ?
C11 C12 C1 129.1(10) . 19_667 ?
C14 C12 C1 54.6(16) . 20_567 ?
C11 C12 C1 123.4(11) 3_565 20_567 ?
C2 C12 C1 52.7(14) 19_667 20_567 ?
C11 C12 C1 52.9(13) . 20_567 ?
C1 C12 C1 91.2(17) 19_667 20_567 ?
C11 C13 O200 66.4(20) 28 . ?
C2 C14 C1 149.4(100) 19_667 19_667 ?
C2 C14 C12 91.9(100) 19_667 . ?
C1 C14 C12 69.3(20) 19_667 . ?
C2 C14 C4 77.5(95) 19_667 20_567 ?
C1 C14 C4 119.4(36) 19_667 20_567 ?
C12 C14 C4 169.2(42) . 20_567 ?
C2 C14 C1 76.1(100) 19_667 20_567 ?
C1 C14 C1 118.6(31) 19_667 20_567 ?
C12 C14 C1 74.2(16) . 20_567 ?
C4 C14 C1 104.8(30) 20_567 20_567 ?
C2 C14 O100 113.1(100) 19_667 19_667 ?
C1 C14 O100 95.2(33) 19_667 19_667 ?
C12 C14 O100 144.1(36) . 19_667 ?
C4 C14 O100 45.3(27) 20_567 19_667 ?
C1 C14 O100 86.8(28) 20_567 19_667 ?
C4 O100 C4 117.8(13) 2_655 . ?
C4 O100 C4 117.8(13) 2_655 3_665 ?
C4 O100 C4 117.8(13) . 3_665 ?
C4 O100 C14 55.9(22) 2_655 19_667 ?
C4 O100 C14 112.0(28) . 19_667 ?
C4 O100 C14 121.0(29) 3_665 19_667 ?
C4 O100 C14 112.0(27) 2_655 20_557 ?
C4 O100 C14 121.0(29) . 20_557 ?
C4 O100 C14 55.9(23) 3_665 20_557 ?
C14 O100 C14 72.6(27) 19_667 20_557 ?
C4 O100 C14 121.0(29) 2_655 21_657 ?
C4 O100 C14 55.9(23) . 21_657 ?
C4 O100 C14 112.0(27) 3_665 21_657 ?
C14 O100 C14 72.6(27) 19_667 21_657 ?
C14 O100 C14 72.6(28) 20_557 21_657 ?
C13 O200 C13 102.6(28) . 3 ?
C13 O200 C13 102.6(29) . 2 ?
C13 O200 C13 102.6(28) 3 2 ?
C13 O200 C11 127.3(8) . 29_445 ?
C13 O200 C11 55.1(12) 3 29_445 ?
C13 O200 C11 127.3(8) 2 29_445 ?
C13 O200 C11 127.3(7) . 30_455 ?
C13 O200 C11 127.3(8) 3 30_455 ?
C13 O200 C11 55.1(12) 2 30_455 ?
C11 O200 C11 97.8(22) 29_445 30_455 ?
C13 O200 C11 55.1(12) . 28 ?
C13 O200 C11 127.3(8) 3 28 ?
C13 O200 C11 127.3(8) 2 28 ?
C11 O200 C11 97.8(22) 29_445 28 ?
C11 O200 C11 97.8(22) 30_455 28 ?

loop_
_geom_bond_atom_site_label_1
_geom_bond_atom_site_label_2
_geom_bond_distance
_geom_bond_site_symmetry_2
_geom_bond_publ_flag
Al1 O1 1.745(5) . ?
Al1 O3 1.748(5) 24 ?
Al1 O4 1.772(5) 19 ?
Al1 O5 1.779(5) 2 ?
Co1 O1 1.745(5) . ?
Co1 O3 1.748(5) 24 ?
Co1 O4 1.772(5) 19 ?
Co1 O5 1.779(5) 2 ?
Al2 O6 1.714(5) 34_545 ?
Al2 O6 1.714(5) 27 ?
Al2 O2 1.742(4) 9 ?
Al2 O2 1.742(4) 16_544 ?
Co2 O6 1.714(5) 34_545 ?
Co2 O6 1.714(5) 27 ?
Co2 O2 1.742(4) 9 ?
Co2 O2 1.742(4) 16_544 ?
P1 O3 1.511(5) 5 ?
P1 O4 1.511(5) . ?
P1 O2 1.515(5) . ?
P1 O5 1.519(5) . ?
P2 O6 1.501(5) 10_455 ?
P2 O6 1.501(5) 14 ?
P2 O1 1.509(5) 14 ?
P2 O1 1.509(5) 10_455 ?
O1 P2 1.509(5) 9_454 ?
O2 Co2 1.742(4) 14_544 ?
O2 Al2 1.742(4) 14_544 ?
O3 P1 1.511(5) 5 ?
O3 Al1 1.748(5) 24_556 ?
O3 Co1 1.748(5) 24_556 ?
O4 Co1 1.772(5) 19 ?
O4 Al1 1.772(5) 19 ?
O5 Co1 1.779(5) 3 ?
O5 Al1 1.779(5) 3 ?
O6 P2 1.501(5) 9_454 ?
O6 Al2 1.714(5) 26_455 ?
O6 Co2 1.714(5) 26_455 ?
C1 C14 1.32(5) 19_667 ?
C1 C3 1.498(10) . ?
C1 C2 1.545(7) 3_665 ?
C1 C2 1.545(10) . ?
C1 C11 1.55(4) 21_657 ?
C1 C14 1.59(5) 21_657 ?
C1 C12 1.62(5) 19_667 ?
C1 C12 1.87(4) 21_657 ?
C2 C14 0.25(5) 19_667 ?
C2 C4 1.510(10) 2_655 ?
C2 C1 1.545(7) 2_655 ?
C2 C12 1.55(4) 19_667 ?
C4 O100 1.33(6) . ?
C4 C2 1.510(10) 3_665 ?
C4 C14 1.54(4) 21_657 ?
C11 C13 1.490(10) 34 ?
C11 C12 1.545(7) 2_665 ?
C11 C12 1.554(10) . ?
C11 C1 1.55(4) 20_567 ?
C11 O200 1.66(3) 34 ?
C12 C14 1.518(10) . ?
C12 C11 1.545(7) 3_565 ?
C12 C2 1.55(4) 19_667 ?
C12 C1 1.62(5) 19_667 ?
C12 C1 1.87(5) 20_567 ?
C13 C11 1.489(10) 28 ?
C13 O200 1.55(5) . ?
C14 C2 0.25(5) 19_667 ?
C14 C1 1.32(5) 19_667 ?
C14 C4 1.54(4) 20_567 ?
C14 C1 1.59(5) 20_567 ?
C14 O100 1.83(6) 19_667 ?
O100 C4 1.33(6) 2_655 ?
O100 C4 1.33(6) 3_665 ?
O100 C14 1.83(6) 19_667 ?
O100 C14 1.83(6) 20_557 ?
O100 C14 1.83(6) 21_657 ?
O200 C13 1.55(5) 3 ?
O200 C13 1.55(6) 2 ?
O200 C11 1.66(3) 29_445 ?
O200 C11 1.66(3) 30_455 ?
O200 C11 1.66(3) 28 ?
